data_1506274
loop_
_publ_author_name
'Paravidino, Monica'
'Bon, Robin S.'
'Scheffelaar, Rachel'
'Vugts, Danielle J.'
'Znabet, Anass'
'Schmitz, Rob F.'
'de Kanter, Frans J. J.'
'Lutz, Martin'
'Spek, Anthony L.'
'Groen, Marinus B.'
'Orru, Romano V. A.'

_publ_section_title
;
 Diastereoselective multicomponent synthesis of dihydropyridones with an
 isocyanide functionality.
;
_journal_issue 23
_journal_name_full 'Organic letters'
_journal_page_first 5369
_journal_page_last 5372
_journal_paper_doi 10.1021/ol062204b
_journal_volume 8
_journal_year 2006
_chemical_formula_moiety 'C24 H18 N2 O'
_chemical_formula_sum 'C24 H18 N2 O'
_chemical_formula_weight 350.40
_chemical_name_systematic
; 
 ? 
;
_space_group_IT_number 2
_symmetry_cell_setting triclinic
_symmetry_space_group_name_Hall '-P 1'
_symmetry_space_group_name_H-M 'P -1'
_atom_sites_solution_hydrogens difmap
_atom_sites_solution_primary direct
_atom_sites_solution_secondary difmap
_audit_creation_method SHELXL-97
_cell_angle_alpha 92.313(1)
_cell_angle_beta 100.627(1)
_cell_angle_gamma 103.381(1)
_cell_formula_units_Z 2
_cell_length_a 7.2566(2)
_cell_length_b 8.17537(18)
_cell_length_c 16.3566(7)
_cell_measurement_reflns_used 14794
_cell_measurement_temperature 110(2)
_cell_measurement_theta_max 27.50
_cell_measurement_theta_min 2.55
_cell_volume 924.32(5)
_computing_cell_refinement Peakref
_computing_data_collection 'Nonius COLLECT'
_computing_data_reduction 'EvalCCD, Sadabs'
_computing_structure_refinement 'SHELXL-97 (Sheldrick, 1997)'
_computing_structure_solution 'SHELXS-97 (Sheldrick, 1990)'
_diffrn_ambient_temperature 110(2)
_diffrn_measured_fraction_theta_full 0.996
_diffrn_measured_fraction_theta_max 0.996
_diffrn_measurement_device_type 'Nonius KappaCCD'
_diffrn_radiation_monochromator graphite
_diffrn_radiation_source 'rotating anode'
_diffrn_radiation_type MoK\a
_diffrn_radiation_wavelength 0.71073
_diffrn_reflns_av_R_equivalents 0.0259
_diffrn_reflns_av_sigmaI/netI 0.0189
_diffrn_reflns_limit_h_max 9
_diffrn_reflns_limit_h_min -9
_diffrn_reflns_limit_k_max 10
_diffrn_reflns_limit_k_min -10
_diffrn_reflns_limit_l_max 21
_diffrn_reflns_limit_l_min -21
_diffrn_reflns_number 23518
_diffrn_reflns_theta_full 27.50
_diffrn_reflns_theta_max 27.50
_diffrn_reflns_theta_min 2.54
_exptl_absorpt_coefficient_mu 0.078
_exptl_absorpt_correction_T_max 1.0
_exptl_absorpt_correction_T_min 0.856160
_exptl_absorpt_correction_type multi-scan
_exptl_crystal_colour colourless
_exptl_crystal_density_diffrn 1.259
_exptl_crystal_density_method 'not measured'
_exptl_crystal_description 'triangular plate'
_exptl_crystal_F_000 368
_exptl_crystal_size_max 0.51
_exptl_crystal_size_mid 0.36
_exptl_crystal_size_min 0.12
_refine_diff_density_max 0.274
_refine_diff_density_min -0.304
_refine_diff_density_rms 0.041
_refine_ls_extinction_method none
_refine_ls_goodness_of_fit_ref 1.026
_refine_ls_hydrogen_treatment mixed
_refine_ls_matrix_type full
_refine_ls_number_parameters 248
_refine_ls_number_reflns 4258
_refine_ls_number_restraints 0
_refine_ls_restrained_S_all 1.026
_refine_ls_R_factor_all 0.0579
_refine_ls_R_factor_gt 0.0437
_refine_ls_shift/su_max 0.001
_refine_ls_shift/su_mean 0.000
_refine_ls_structure_factor_coef Fsqd
_refine_ls_weighting_details 'calc w=1/[\s^2^(Fo^2^)+(0.0433P)^2^+0.4238P] where P=(Fo^2^+2Fc^2^)/3'
_refine_ls_weighting_scheme calc
_refine_ls_wR_factor_gt 0.1015
_refine_ls_wR_factor_ref 0.1100
_reflns_number_gt 3458
_reflns_number_total 4258
_reflns_threshold_expression I>2\s(I)
_cod_data_source_file ol062204bsi20060906_044439.cif
_cod_data_source_block s3621a
_cod_database_code 1506274

loop_
_symmetry_equiv_pos_as_xyz
'x, y, z'
'-x, -y, -z'

loop_
_atom_site_label
_atom_site_type_symbol
_atom_site_fract_x
_atom_site_fract_y
_atom_site_fract_z
_atom_site_U_iso_or_equiv
_atom_site_adp_type
_atom_site_occupancy
_atom_site_symmetry_multiplicity
_atom_site_calc_flag
_atom_site_refinement_flags
O7 O 0.42068(19) 0.39648(14) 0.40703(6) 0.0437(3) Uani 1 1 d .
N1 N 0.53384(18) 0.68071(16) 0.42111(7) 0.0299(3) Uani 1 1 d .
H1 H 0.551(3) 0.673(2) 0.4758(12) 0.046(5) Uiso 1 1 d .
N8 N 0.62730(16) 0.55017(16) 0.26327(6) 0.0302(3) Uani 1 1 d .
C2 C 0.4602(2) 0.53091(18) 0.37602(7) 0.0299(3) Uani 1 1 d .
C3 C 0.43426(18) 0.53437(17) 0.27932(7) 0.0231(3) Uani 1 1 d .
C4 C 0.36456(17) 0.69545(15) 0.25413(7) 0.0195(2) Uani 1 1 d .
H4 H 0.2329 0.6813 0.2673 0.023 Uiso 1 1 calc R
C5 C 0.49348(17) 0.84818(16) 0.30768(7) 0.0231(3) Uani 1 1 d .
H5 H 0.5212 0.9530 0.2839 0.028 Uiso 1 1 calc R
C6 C 0.57003(18) 0.83999(17) 0.38800(7) 0.0247(3) Uani 1 1 d .
C9 C 0.7830(2) 0.5682(3) 0.25152(10) 0.0466(4) Uani 1 1 d .
C10 C 0.29899(19) 0.37100(16) 0.23568(7) 0.0238(3) Uani 1 1 d .
C11 C 0.3519(2) 0.27097(16) 0.17746(8) 0.0296(3) Uani 1 1 d .
H11 H 0.4750 0.3058 0.1629 0.036 Uiso 1 1 calc R
C12 C 0.2254(3) 0.12046(18) 0.14062(10) 0.0387(4) Uani 1 1 d .
H12 H 0.2628 0.0524 0.1013 0.046 Uiso 1 1 calc R
C13 C 0.0455(3) 0.06945(19) 0.16106(10) 0.0412(4) Uani 1 1 d .
H13 H -0.0403 -0.0339 0.1362 0.049 Uiso 1 1 calc R
C14 C -0.0095(2) 0.1697(2) 0.21808(10) 0.0387(3) Uani 1 1 d .
H14 H -0.1338 0.1355 0.2317 0.046 Uiso 1 1 calc R
C15 C 0.1165(2) 0.31945(18) 0.25520(8) 0.0309(3) Uani 1 1 d .
H15 H 0.0781 0.3875 0.2942 0.037 Uiso 1 1 calc R
C16 C 0.34369(18) 0.71513(15) 0.16103(7) 0.0222(3) Uani 1 1 d .
C17 C 0.1623(2) 0.67294(16) 0.10884(8) 0.0297(3) Uani 1 1 d .
H17 H 0.0506 0.6285 0.1309 0.036 Uiso 1 1 calc R
C18 C 0.1445(3) 0.69608(18) 0.02354(9) 0.0446(4) Uani 1 1 d .
H18 H 0.0201 0.6698 -0.0118 0.054 Uiso 1 1 calc R
C19 C 0.3067(3) 0.75684(19) -0.00932(9) 0.0501(5) Uani 1 1 d .
H19 H 0.2940 0.7707 -0.0673 0.060 Uiso 1 1 calc R
C20 C 0.4866(3) 0.7973(2) 0.04185(10) 0.0473(4) Uani 1 1 d .
H20 H 0.5982 0.8380 0.0190 0.057 Uiso 1 1 calc R
C21 C 0.5057(2) 0.77900(19) 0.12685(8) 0.0333(3) Uani 1 1 d .
H21 H 0.6302 0.8102 0.1621 0.040 Uiso 1 1 calc R
C22 C 0.68842(18) 0.98523(19) 0.44695(8) 0.0293(3) Uani 1 1 d .
C23 C 0.7098(2) 1.1488(2) 0.42312(9) 0.0389(4) Uani 1 1 d .
H23 H 0.6479 1.1668 0.3690 0.047 Uiso 1 1 calc R
C24 C 0.8204(2) 1.2867(2) 0.47728(11) 0.0483(4) Uani 1 1 d .
H24 H 0.8349 1.3973 0.4595 0.058 Uiso 1 1 calc R
C25 C 0.9094(2) 1.2631(3) 0.55706(10) 0.0467(4) Uani 1 1 d .
H25 H 0.9851 1.3571 0.5940 0.056 Uiso 1 1 calc R
C26 C 0.8871(2) 1.1024(3) 0.58214(9) 0.0449(4) Uani 1 1 d .
H26 H 0.9460 1.0859 0.6371 0.054 Uiso 1 1 calc R
C27 C 0.77889(19) 0.9631(2) 0.52784(8) 0.0370(4) Uani 1 1 d .
H27 H 0.7664 0.8527 0.5458 0.044 Uiso 1 1 calc R

loop_
_atom_site_aniso_label
_atom_site_aniso_U_11
_atom_site_aniso_U_22
_atom_site_aniso_U_33
_atom_site_aniso_U_23
_atom_site_aniso_U_13
_atom_site_aniso_U_12
O7 0.0843(9) 0.0409(6) 0.0162(4) 0.0077(4) 0.0072(5) 0.0372(6)
N1 0.0404(7) 0.0437(7) 0.0114(5) 0.0016(4) 0.0030(4) 0.0236(5)
N8 0.0273(6) 0.0494(7) 0.0174(5) -0.0060(5) -0.0009(4) 0.0221(5)
C2 0.0430(8) 0.0416(8) 0.0145(6) 0.0050(5) 0.0047(5) 0.0295(6)
C3 0.0252(6) 0.0359(7) 0.0140(5) 0.0036(5) 0.0048(4) 0.0179(5)
C4 0.0183(5) 0.0272(6) 0.0148(5) 0.0042(4) 0.0032(4) 0.0091(5)
C5 0.0207(6) 0.0317(7) 0.0178(6) 0.0010(5) 0.0044(4) 0.0081(5)
C6 0.0201(6) 0.0397(7) 0.0178(6) -0.0011(5) 0.0045(5) 0.0145(5)
C9 0.0304(8) 0.0792(13) 0.0332(8) -0.0156(8) -0.0007(6) 0.0281(8)
C10 0.0342(7) 0.0280(6) 0.0155(5) 0.0089(5) 0.0070(5) 0.0172(5)
C11 0.0439(8) 0.0256(7) 0.0273(7) 0.0090(5) 0.0190(6) 0.0137(6)
C12 0.0628(10) 0.0232(7) 0.0374(8) 0.0060(6) 0.0270(7) 0.0112(7)
C13 0.0564(10) 0.0263(7) 0.0417(9) 0.0062(6) 0.0193(7) 0.0037(7)
C14 0.0399(8) 0.0407(8) 0.0393(8) 0.0092(6) 0.0166(7) 0.0096(7)
C15 0.0362(8) 0.0384(8) 0.0240(6) 0.0051(5) 0.0098(5) 0.0176(6)
C16 0.0307(7) 0.0204(6) 0.0153(5) 0.0029(4) 0.0026(5) 0.0071(5)
C17 0.0386(8) 0.0162(6) 0.0260(6) 0.0041(5) -0.0078(5) 0.0008(5)
C18 0.0722(12) 0.0198(7) 0.0257(7) 0.0001(5) -0.0203(7) 0.0030(7)
C19 0.1032(15) 0.0291(8) 0.0162(6) 0.0065(6) 0.0082(8) 0.0145(9)
C20 0.0792(13) 0.0429(9) 0.0282(8) 0.0132(7) 0.0269(8) 0.0171(9)
C21 0.0405(8) 0.0376(8) 0.0239(7) 0.0072(6) 0.0119(6) 0.0089(6)
C22 0.0181(6) 0.0523(9) 0.0189(6) -0.0073(5) 0.0024(5) 0.0141(6)
C23 0.0352(8) 0.0482(9) 0.0302(7) -0.0113(6) -0.0086(6) 0.0184(7)
C24 0.0374(9) 0.0565(11) 0.0445(9) -0.0195(8) -0.0084(7) 0.0153(8)
C25 0.0245(7) 0.0743(12) 0.0342(8) -0.0244(8) -0.0014(6) 0.0085(7)
C26 0.0189(7) 0.0914(14) 0.0197(7) -0.0109(7) 0.0022(5) 0.0076(7)
C27 0.0198(6) 0.0699(11) 0.0191(6) -0.0016(6) 0.0042(5) 0.0072(7)

loop_
_atom_type_symbol
_atom_type_description
_atom_type_scat_dispersion_real
_atom_type_scat_dispersion_imag
_atom_type_scat_source
C C 0.0033 0.0016 'International Tables Vol C Tables 4.2.6.8 and 6.1.1.4'
H H 0.0000 0.0000 'International Tables Vol C Tables 4.2.6.8 and 6.1.1.4'
N N 0.0061 0.0033 'International Tables Vol C Tables 4.2.6.8 and 6.1.1.4'
O O 0.0106 0.0060 'International Tables Vol C Tables 4.2.6.8 and 6.1.1.4'

loop_
_geom_angle_atom_site_label_1
_geom_angle_atom_site_label_2
_geom_angle_atom_site_label_3
_geom_angle
C2 N1 C6 125.46(11)
C2 N1 H1 113.5(12)
C6 N1 H1 120.9(12)
C9 N8 C3 177.77(15)
O7 C2 N1 123.59(11)
O7 C2 C3 120.23(12)
N1 C2 C3 116.13(12)
N8 C3 C10 110.46(10)
N8 C3 C2 104.32(10)
C10 C3 C2 110.44(11)
N8 C3 C4 109.20(10)
C10 C3 C4 113.61(10)
C2 C3 C4 108.38(9)
C5 C4 C16 113.33(10)
C5 C4 C3 109.84(10)
C16 C4 C3 112.57(10)
C5 C4 H4 106.9
C16 C4 H4 106.9
C3 C4 H4 106.9
C6 C5 C4 121.70(12)
C6 C5 H5 119.1
C4 C5 H5 119.1
C5 C6 N1 118.12(12)
C5 C6 C22 125.58(13)
N1 C6 C22 116.29(11)
C11 C10 C15 119.02(13)
C11 C10 C3 122.27(12)
C15 C10 C3 118.70(11)
C12 C11 C10 120.34(13)
C12 C11 H11 119.8
C10 C11 H11 119.8
C13 C12 C11 120.22(13)
C13 C12 H12 119.9
C11 C12 H12 119.9
C12 C13 C14 119.83(15)
C12 C13 H13 120.1
C14 C13 H13 120.1
C15 C14 C13 120.11(14)
C15 C14 H14 119.9
C13 C14 H14 119.9
C14 C15 C10 120.47(13)
C14 C15 H15 119.8
C10 C15 H15 119.8
C17 C16 C21 118.89(12)
C17 C16 C4 120.46(11)
C21 C16 C4 120.64(11)
C16 C17 C18 119.91(14)
C16 C17 H17 120.0
C18 C17 H17 120.0
C19 C18 C17 120.32(15)
C19 C18 H18 119.8
C17 C18 H18 119.8
C20 C19 C18 120.03(13)
C20 C19 H19 120.0
C18 C19 H19 120.0
C19 C20 C21 120.17(16)
C19 C20 H20 119.9
C21 C20 H20 119.9
C20 C21 C16 120.65(15)
C20 C21 H21 119.7
C16 C21 H21 119.7
C23 C22 C27 118.04(13)
C23 C22 C6 120.15(12)
C27 C22 C6 121.79(14)
C22 C23 C24 121.12(14)
C22 C23 H23 119.4
C24 C23 H23 119.4
C25 C24 C23 120.27(18)
C25 C24 H24 119.9
C23 C24 H24 119.9
C26 C25 C24 119.37(15)
C26 C25 H25 120.3
C24 C25 H25 120.3
C25 C26 C27 120.75(14)
C25 C26 H26 119.6
C27 C26 H26 119.6
C26 C27 C22 120.43(16)
C26 C27 H27 119.8
C22 C27 H27 119.8

loop_
_geom_bond_atom_site_label_1
_geom_bond_atom_site_label_2
_geom_bond_distance
O7 C2 1.2248(18)
N1 C2 1.3448(19)
N1 C6 1.4174(18)
N1 H1 0.887(19)
N8 C9 1.1580(19)
N8 C3 1.4501(16)
C2 C3 1.5601(16)
C3 C10 1.5214(19)
C3 C4 1.5605(16)
C4 C5 1.5068(17)
C4 C16 1.5210(15)
C4 H4 1.0000
C5 C6 1.3394(16)
C5 H5 0.9500
C6 C22 1.4859(18)
C10 C11 1.3928(17)
C10 C15 1.3937(19)
C11 C12 1.390(2)
C11 H11 0.9500
C12 C13 1.382(2)
C12 H12 0.9500
C13 C14 1.388(2)
C13 H13 0.9500
C14 C15 1.386(2)
C14 H14 0.9500
C15 H15 0.9500
C16 C17 1.3899(18)
C16 C21 1.3962(19)
C17 C18 1.4019(19)
C17 H17 0.9500
C18 C19 1.380(3)
C18 H18 0.9500
C19 C20 1.375(3)
C19 H19 0.9500
C20 C21 1.3893(19)
C20 H20 0.9500
C21 H21 0.9500
C22 C23 1.390(2)
C22 C27 1.4028(18)
C23 C24 1.392(2)
C23 H23 0.9500
C24 C25 1.387(2)
C24 H24 0.9500
C25 C26 1.375(3)
C25 H25 0.9500
C26 C27 1.396(2)
C26 H26 0.9500
C27 H27 0.9500

loop_
_geom_hbond_atom_site_label_D
_geom_hbond_atom_site_label_H
_geom_hbond_atom_site_label_A
_geom_hbond_distance_DH
_geom_hbond_distance_HA
_geom_hbond_distance_DA
_geom_hbond_angle_DHA
_geom_hbond_site_symmetry_A
N1 H1 O7 0.887(19) 2.009(19) 2.8821(14) 167.9(16) 2_666

loop_
_geom_torsion_atom_site_label_1
_geom_torsion_atom_site_label_2
_geom_torsion_atom_site_label_3
_geom_torsion_atom_site_label_4
_geom_torsion
C6 N1 C2 O7 -175.70(13)
C6 N1 C2 C3 6.84(19)
O7 C2 C3 N8 -99.69(15)
N1 C2 C3 N8 77.86(14)
O7 C2 C3 C10 19.00(17)
N1 C2 C3 C10 -163.44(11)
O7 C2 C3 C4 144.05(13)
N1 C2 C3 C4 -38.40(15)
N8 C3 C4 C5 -63.02(12)
C10 C3 C4 C5 173.19(10)
C2 C3 C4 C5 50.04(13)
N8 C3 C4 C16 64.27(13)
C10 C3 C4 C16 -59.52(13)
C2 C3 C4 C16 177.33(10)
C16 C4 C5 C6 -162.08(11)
C3 C4 C5 C6 -35.21(15)
C4 C5 C6 N1 2.83(17)
C4 C5 C6 C22 -176.02(11)
C2 N1 C6 C5 13.30(19)
C2 N1 C6 C22 -167.75(12)
N8 C3 C10 C11 -10.42(16)
C2 C3 C10 C11 -125.31(12)
C4 C3 C10 C11 112.68(13)
N8 C3 C10 C15 169.13(11)
C2 C3 C10 C15 54.25(14)
C4 C3 C10 C15 -67.77(14)
C15 C10 C11 C12 -1.16(19)
C3 C10 C11 C12 178.39(12)
C10 C11 C12 C13 0.5(2)
C11 C12 C13 C14 0.5(2)
C12 C13 C14 C15 -0.8(2)
C13 C14 C15 C10 0.1(2)
C11 C10 C15 C14 0.89(19)
C3 C10 C15 C14 -178.67(12)
C5 C4 C16 C17 -132.47(12)
C3 C4 C16 C17 102.11(13)
C5 C4 C16 C21 46.22(16)
C3 C4 C16 C21 -79.20(15)
C21 C16 C17 C18 -0.49(19)
C4 C16 C17 C18 178.22(12)
C16 C17 C18 C19 1.5(2)
C17 C18 C19 C20 -1.0(2)
C18 C19 C20 C21 -0.7(2)
C19 C20 C21 C16 1.7(2)
C17 C16 C21 C20 -1.1(2)
C4 C16 C21 C20 -179.85(13)
C5 C6 C22 C23 7.3(2)
N1 C6 C22 C23 -171.52(12)
C5 C6 C22 C27 -173.63(13)
N1 C6 C22 C27 7.51(17)
C27 C22 C23 C24 1.1(2)
C6 C22 C23 C24 -179.87(13)
C22 C23 C24 C25 -1.0(2)
C23 C24 C25 C26 -0.1(2)
C24 C25 C26 C27 1.1(2)
C25 C26 C27 C22 -1.0(2)
C23 C22 C27 C26 -0.1(2)
C6 C22 C27 C26 -179.16(12)
